data_7224273
loop_
_publ_author_name
'Imani Shakibaei, Ghazaleh'
'Bazgir, Ayoob'

_publ_section_title
;
 A highly efficient one-pot synthesis of indenopyridine-fused spirocyclic
 systems
;
_journal_name_full 'RSC Adv.'
_journal_paper_doi 10.1039/C6RA00869K
_journal_year 2016
_chemical_compound_source 'see text'
_chemical_formula_moiety 'C23 H10 N5 O2, C6 H16 N'
_chemical_formula_sum 'C29 H26 N6 O2'
_chemical_formula_weight 490.56
_space_group_IT_number 2
_symmetry_cell_setting triclinic
_symmetry_Int_Tables_number 2
_symmetry_space_group_name_Hall '-P 1'
_symmetry_space_group_name_H-M 'P -1'
_atom_sites_solution_hydrogens geom
_atom_sites_solution_primary direct
_atom_sites_solution_secondary difmap
_audit_creation_date 'Sep 02 17:27:34 2013'
_audit_creation_method 'PLATON <TABLE ACC> option'
_audit_update_record
;
2015-11-18 deposited with the CCDC.
2016-02-16 downloaded from the CCDC.
;
_cell_angle_alpha 80.45(4)
_cell_angle_beta 81.87(4)
_cell_angle_gamma 89.64(4)
_cell_formula_units_Z 2
_cell_length_a 8.898(4)
_cell_length_b 11.774(6)
_cell_length_c 12.676(7)
_cell_measurement_reflns_used 14702
_cell_measurement_temperature 298
_cell_measurement_theta_max 29.32
_cell_measurement_theta_min 2.20
_cell_volume 1296.2(12)
_computing_publication_material 'PLATON (Spek, 2003)'
_computing_structure_refinement 'SHELXL-97 (Sheldrick, 1997)'
_diffrn_ambient_temperature 298
_diffrn_measured_fraction_theta_full 0.977
_diffrn_measured_fraction_theta_max 0.977
_diffrn_radiation_probe x-ray
_diffrn_radiation_type MoK\a
_diffrn_radiation_wavelength 0.71073
_diffrn_reflns_av_R_equivalents 0.1494
_diffrn_reflns_av_sigmaI/netI 0.1295
_diffrn_reflns_limit_h_max 12
_diffrn_reflns_limit_h_min -12
_diffrn_reflns_limit_k_max 15
_diffrn_reflns_limit_k_min -16
_diffrn_reflns_limit_l_max 17
_diffrn_reflns_limit_l_min -17
_diffrn_reflns_number 14702
_diffrn_reflns_reduction_process
;
;
_diffrn_reflns_theta_full 29.32
_diffrn_reflns_theta_max 29.32
_diffrn_reflns_theta_min 2.20
_diffrn_standards_number 0
_exptl_absorpt_coefficient_mu 0.082
_exptl_absorpt_correction_T_max 0.990
_exptl_absorpt_correction_T_min 0.980
_exptl_absorpt_correction_type ' ?'
_exptl_crystal_colour red
_exptl_crystal_density_diffrn 1.257
_exptl_crystal_density_method 'Not Measured'
_exptl_crystal_description plate
_exptl_crystal_F_000 516
_exptl_crystal_size_max 0.350
_exptl_crystal_size_mid 0.200
_exptl_crystal_size_min 0.150
_refine_diff_density_max 0.632
_refine_diff_density_min -0.354
_refine_diff_density_rms 0.076
_refine_ls_extinction_method none
_refine_ls_goodness_of_fit_ref 1.109
_refine_ls_hydrogen_treatment mixed
_refine_ls_matrix_type full
_refine_ls_number_parameters 334
_refine_ls_number_reflns 6944
_refine_ls_number_restraints 3
_refine_ls_restrained_S_all 1.111
_refine_ls_R_factor_all 0.2332
_refine_ls_R_factor_gt 0.1464
_refine_ls_shift/su_max 0.009
_refine_ls_shift/su_mean 0.008
_refine_ls_structure_factor_coef Fsqd
_refine_ls_weighting_details 'calc w=1/[\s^2^(Fo^2^)+(0.0983P)^2^+3.2896P] where P=(Fo^2^+2Fc^2^)/3'
_refine_ls_weighting_scheme calc
_refine_ls_wR_factor_gt 0.3138
_refine_ls_wR_factor_ref 0.3672
_reflns_number_gt 3650
_reflns_number_total 6944
_reflns_threshold_expression I>2\s(I)
_cod_data_source_file c6ra00869k2.cif
_cod_data_source_block global
_cod_depositor_comments
;
The following automatic conversions were performed:

'_symmetry_cell_setting' value 'Triclinic' changed to 'triclinic'
according to
/usr/data/users/saulius/crontab/automatic-downloads/rss-feeds/RSC/lib/dictionaries/cif_core.dic
dictionary named 'cif_core.dic' version 2.4.2 from 2011-04-26.

Automatic conversion script
Id: cif_fix_values 4268 2015-11-12 08:31:59Z antanas 
;
_cod_database_code 7224273

loop_
_symmetry_equiv_pos_site_id
_symmetry_equiv_pos_as_xyz
1 x,y,z
2 -x,-y,-z

loop_
_atom_site_aniso_label
_atom_site_aniso_U_11
_atom_site_aniso_U_22
_atom_site_aniso_U_33
_atom_site_aniso_U_23
_atom_site_aniso_U_13
_atom_site_aniso_U_12
O1 0.069(2) 0.0376(19) 0.047(2) -0.0055(16) -0.0190(19) -0.0127(17)
O2 0.0334(19) 0.081(3) 0.069(3) -0.020(2) -0.0063(18) -0.0055(18)
N1 0.037(2) 0.045(2) 0.041(2) -0.0121(18) -0.0059(18) 0.0043(17)
N2 0.033(2) 0.0397(18) 0.034(2) -0.0009(16) -0.0160(18) -0.0005(15)
N3 0.076(4) 0.064(3) 0.088(4) -0.015(3) -0.053(3) -0.004(3)
N4 0.110(5) 0.047(3) 0.082(4) 0.007(3) -0.051(4) -0.009(3)
N5 0.155(7) 0.057(4) 0.123(6) -0.035(4) -0.076(5) 0.003(4)
C1 0.043(3) 0.034(2) 0.034(2) -0.0023(19) -0.002(2) -0.0016(19)
C2 0.041(3) 0.042(3) 0.038(3) -0.005(2) -0.007(2) 0.000(2)
C3 0.068(4) 0.040(3) 0.061(4) 0.003(3) -0.013(3) 0.001(3)
C4 0.075(4) 0.057(4) 0.063(4) 0.018(3) -0.023(3) 0.005(3)
C5 0.074(4) 0.069(4) 0.051(3) 0.009(3) -0.031(3) -0.003(3)
C6 0.062(3) 0.052(3) 0.041(3) 0.002(2) -0.019(3) -0.001(3)
C7 0.044(3) 0.045(3) 0.036(3) -0.005(2) -0.010(2) 0.003(2)
C8 0.037(2) 0.042(3) 0.036(2) -0.008(2) -0.012(2) 0.0056(19)
C9 0.042(3) 0.040(3) 0.040(3) -0.008(2) -0.014(2) 0.001(2)
C10 0.036(2) 0.035(2) 0.034(2) -0.0040(18) -0.0106(19) -0.0033(18)
C11 0.035(2) 0.039(3) 0.047(3) -0.008(2) -0.009(2) -0.0018(19)
C12 0.033(2) 0.036(2) 0.041(3) -0.0035(19) -0.012(2) -0.0034(18)
C13 0.039(3) 0.055(3) 0.048(3) -0.009(2) -0.003(2) 0.004(2)
C14 0.034(3) 0.068(4) 0.079(4) -0.012(3) -0.011(3) 0.006(3)
C15 0.036(3) 0.077(4) 0.090(5) -0.023(4) -0.026(3) 0.002(3)
C16 0.049(3) 0.060(4) 0.064(4) -0.023(3) -0.025(3) 0.004(3)
C17 0.038(2) 0.033(2) 0.042(3) -0.0073(19) -0.013(2) -0.0006(18)
C18 0.040(2) 0.038(3) 0.042(3) -0.012(2) -0.009(2) -0.0008(19)
C19 0.041(3) 0.037(2) 0.039(3) -0.007(2) -0.014(2) -0.0021(19)
C20 0.066(4) 0.040(3) 0.050(3) -0.009(2) -0.022(3) 0.003(2)
C21 0.064(3) 0.031(3) 0.062(4) -0.007(2) -0.022(3) -0.006(2)
C22 0.054(3) 0.035(3) 0.053(3) -0.007(2) -0.025(3) -0.001(2)
C23 0.093(5) 0.038(3) 0.076(4) -0.016(3) -0.039(4) 0.005(3)
N6 0.123(7) 0.167(10) 0.137(9) 0.001(7) -0.015(7) -0.035(7)
C24 0.153(17) 1.16(11) 0.093(12) 0.18(3) -0.025(12) -0.21(4)
C25 0.216(19) 0.178(16) 0.43(4) -0.13(2) 0.15(2) -0.121(15)
C26 0.155(11) 0.123(9) 0.083(7) 0.021(6) -0.024(7) -0.009(8)
C27 0.103(10) 0.40(3) 0.171(15) -0.036(17) 0.000(10) -0.011(14)
C28 0.46(5) 0.33(4) 0.85(10) 0.47(6) 0.00(6) -0.12(4)
C29 0.179(14) 0.239(18) 0.162(13) -0.122(13) 0.076(11) -0.081(13)

loop_
_atom_site_label
_atom_site_type_symbol
_atom_site_thermal_displace_type
_atom_site_fract_x
_atom_site_fract_y
_atom_site_fract_z
_atom_site_occupancy
_atom_site_U_iso_or_equiv
_atom_site_calc_flag
_atom_site_refinement_flags
O1 O Uani 0.0499(5) 0.5737(3) 0.7694(3) 1.000 0.0503(11) . .
O2 O Uani -0.2403(4) 0.3176(4) 0.9775(4) 1.000 0.0603(15) . .
N1 N Uani -0.0098(4) 0.3684(4) 1.0185(3) 1.000 0.0404(12) . .
N2 N Uani -0.0307(5) 0.1882(3) 0.8356(3) 1.000 0.0351(11) . .
N3 N Uani -0.4259(7) 0.1894(5) 0.6147(5) 1.000 0.072(2) . .
N4 N Uani -0.0641(8) -0.0964(5) 0.9490(5) 1.000 0.078(2) . .
N5 N Uani -0.2726(10) -0.0711(6) 0.6597(6) 1.000 0.104(3) . .
C1 C Uani -0.0232(6) 0.5109(4) 0.7264(4) 1.000 0.0377(14) . .
C2 C Uani -0.1102(6) 0.5505(4) 0.6342(4) 1.000 0.0404(17) . .
C3 C Uani -0.1257(7) 0.6589(5) 0.5772(5) 1.000 0.057(2) . .
C4 C Uani -0.2180(8) 0.6717(6) 0.4957(5) 1.000 0.067(2) . .
C5 C Uani -0.2923(8) 0.5774(6) 0.4746(5) 1.000 0.065(2) . .
C6 C Uani -0.2752(7) 0.4683(5) 0.5319(4) 1.000 0.0516(17) . .
C7 C Uani -0.1862(6) 0.4550(4) 0.6134(4) 1.000 0.0415(17) . .
C8 C Uani -0.1456(5) 0.3538(4) 0.6900(4) 1.000 0.0375(14) . .
C9 C Uani -0.0499(6) 0.3882(4) 0.7558(4) 1.000 0.0397(17) . .
C10 C Uani -0.0057(5) 0.3075(4) 0.8503(4) 1.000 0.0346(12) . .
C11 C Uani -0.1044(5) 0.3305(4) 0.9569(4) 1.000 0.0399(16) . .
C12 C Uani 0.1547(5) 0.3244(4) 0.8747(4) 1.000 0.0363(14) . .
C13 C Uani 0.2945(6) 0.3050(5) 0.8197(5) 1.000 0.0476(17) . .
C14 C Uani 0.4236(6) 0.3271(6) 0.8636(6) 1.000 0.060(2) . .
C15 C Uani 0.4101(6) 0.3708(6) 0.9591(6) 1.000 0.065(2) . .
C16 C Uani 0.2705(6) 0.3870(5) 1.0168(5) 1.000 0.055(2) . .
C17 C Uani 0.1429(5) 0.3637(4) 0.9737(4) 1.000 0.0368(14) . .
C18 C Uani -0.1296(5) 0.1535(4) 0.7764(4) 1.000 0.0391(16) . .
C19 C Uani -0.1952(5) 0.2370(4) 0.7015(4) 1.000 0.0381(16) . .
C20 C Uani -0.3199(7) 0.2087(5) 0.6518(5) 1.000 0.0505(19) . .
C21 C Uani -0.1056(7) -0.0412(4) 0.8767(5) 1.000 0.0511(19) . .
C22 C Uani -0.1578(6) 0.0331(4) 0.7901(4) 1.000 0.0457(17) . .
C23 C Uani -0.2203(8) -0.0208(5) 0.7152(6) 1.000 0.066(2) . .
N6 N Uani -0.6078(11) -0.1361(11) 0.7123(9) 1.000 0.146(5) . .
C24 C Uani -0.676(2) -0.116(3) 0.8137(11) 1.000 0.50(4) . .
C25 C Uani -0.606(2) -0.0402(15) 0.872(2) 1.000 0.284(16) . .
C26 C Uani -0.6665(15) -0.0688(10) 0.6175(8) 1.000 0.124(5) . .
C27 C Uani -0.8215(16) -0.0776(19) 0.6162(13) 1.000 0.228(12) . .
C28 C Uani -0.630(4) -0.235(2) 0.736(3) 1.000 0.62(4) . .
C29 C Uani -0.5549(17) -0.3435(16) 0.7290(12) 1.000 0.193(9) . .
H1A H Uiso -0.03980 0.39250 1.07830 1.000 0.0490 calc R
H2A H Uiso 0.02730 0.13180 0.87040 1.000 0.0340 calc R
H3 H Uiso -0.07580 0.72210 0.59240 1.000 0.0690 calc R
H4 H Uiso -0.22950 0.74410 0.45570 1.000 0.0800 calc R
H5 H Uiso -0.35490 0.58710 0.42100 1.000 0.0780 calc R
H6 H Uiso -0.32320 0.40490 0.51550 1.000 0.0620 calc R
H13 H Uiso 0.30250 0.27770 0.75440 1.000 0.0570 calc R
H14 H Uiso 0.51920 0.31260 0.82860 1.000 0.0720 calc R
H15 H Uiso 0.49760 0.38980 0.98510 1.000 0.0780 calc R
H16 H Uiso 0.26290 0.41280 1.08280 1.000 0.0660 calc R
H6A H Uiso -0.52390 -0.10810 0.71200 1.000 0.0490 calc R
H24A H Uiso -0.68980 -0.19010 0.86050 1.000 0.5980 calc R
H24B H Uiso -0.77610 -0.08660 0.80510 1.000 0.5980 calc R
H25A H Uiso -0.62690 0.03830 0.84360 1.000 0.3420 calc R
H25B H Uiso -0.49850 -0.05130 0.86320 1.000 0.3420 calc R
H25C H Uiso -0.64700 -0.05710 0.94700 1.000 0.3420 calc R
H26A H Uiso -0.60310 -0.02330 0.56210 1.000 0.1480 calc R
H26B H Uiso -0.65060 0.02070 0.62340 1.000 0.1480 . R
H27A H Uiso -0.87510 -0.05180 0.67880 1.000 0.2720 calc R
H27B H Uiso -0.84900 -0.15650 0.61680 1.000 0.2720 calc R
H27C H Uiso -0.84770 -0.03080 0.55220 1.000 0.2720 calc R
H28A H Uiso -0.70910 -0.24580 0.70300 1.000 0.7430 . R
H28B H Uiso -0.72890 -0.24880 0.79130 1.000 0.7430 calc R
H29A H Uiso -0.53130 -0.37720 0.79890 1.000 0.2310 calc R
H29B H Uiso -0.46280 -0.33040 0.67870 1.000 0.2310 calc R
H29C H Uiso -0.62070 -0.39490 0.70460 1.000 0.2310 calc R

loop_
_atom_type_symbol
_atom_type_description
_atom_type_scat_dispersion_real
_atom_type_scat_dispersion_imag
_atom_type_scat_source
O O 0.0106 0.0060 'International Tables Vol C Tables 4.2.6.8 and 6.1.1.4'
N N 0.0061 0.0033 'International Tables Vol C Tables 4.2.6.8 and 6.1.1.4'
H H 0.0000 0.0000 'International Tables Vol C Tables 4.2.6.8 and 6.1.1.4'
C C 0.0033 0.0016 'International Tables Vol C Tables 4.2.6.8 and 6.1.1.4'

loop_
_geom_angle_atom_site_label_1
_geom_angle_atom_site_label_2
_geom_angle_atom_site_label_3
_geom_angle
_geom_angle_publ_flag
C11 N1 C17 112.1(4) yes
C10 N2 C18 125.8(4) yes
C11 N1 H1A 124.00 no
C17 N1 H1A 124.00 no
C18 N2 H2A 117.00 no
C10 N2 H2A 117.00 no
C24 N6 C28 92(2) yes
C26 N6 C28 121(2) yes
C24 N6 C26 116.1(14) yes
C28 N6 H6A 121.00 no
C24 N6 H6A 99.00 no
C26 N6 H6A 105.00 no
C2 C1 C9 106.4(4) no
O1 C1 C9 128.2(5) yes
O1 C1 C2 125.3(4) yes
C1 C2 C3 130.4(5) no
C3 C2 C7 121.5(5) no
C1 C2 C7 108.0(4) no
C2 C3 C4 118.4(6) no
C3 C4 C5 120.2(6) no
C4 C5 C6 121.1(6) no
C5 C6 C7 119.2(6) no
C6 C7 C8 133.3(5) no
C2 C7 C8 107.0(4) no
C2 C7 C6 119.7(5) no
C9 C8 C19 121.8(4) no
C7 C8 C19 128.5(4) no
C7 C8 C9 109.7(4) no
C8 C9 C10 121.7(4) no
C1 C9 C10 128.9(4) no
C1 C9 C8 108.8(4) no
C9 C10 C12 115.6(4) no
C11 C10 C12 101.8(4) no
N2 C10 C9 109.2(4) yes
N2 C10 C11 109.6(4) yes
N2 C10 C12 110.8(4) yes
C9 C10 C11 109.7(4) no
N1 C11 C10 107.5(4) yes
O2 C11 N1 127.4(5) yes
O2 C11 C10 125.1(5) yes
C10 C12 C13 131.7(5) no
C10 C12 C17 107.7(4) no
C13 C12 C17 120.6(5) no
C12 C13 C14 118.7(6) no
C13 C14 C15 120.0(5) no
C14 C15 C16 121.8(5) no
C15 C16 C17 117.9(6) no
N1 C17 C12 110.4(4) yes
N1 C17 C16 128.6(5) yes
C12 C17 C16 121.0(5) no
C19 C18 C22 124.1(4) no
N2 C18 C22 116.5(4) yes
N2 C18 C19 119.4(4) yes
C8 C19 C18 117.5(4) no
C8 C19 C20 120.3(5) no
C18 C19 C20 121.6(5) no
N3 C20 C19 176.3(6) yes
N4 C21 C22 176.6(6) yes
C21 C22 C23 116.0(5) no
C18 C22 C23 123.7(5) no
C18 C22 C21 119.9(5) no
N5 C23 C22 175.3(7) yes
C2 C3 H3 121.00 no
C4 C3 H3 121.00 no
C5 C4 H4 120.00 no
C3 C4 H4 120.00 no
C6 C5 H5 119.00 no
C4 C5 H5 119.00 no
C5 C6 H6 120.00 no
C7 C6 H6 120.00 no
C14 C13 H13 121.00 no
C12 C13 H13 121.00 no
C15 C14 H14 120.00 no
C13 C14 H14 120.00 no
C16 C15 H15 119.00 no
C14 C15 H15 119.00 no
C17 C16 H16 121.00 no
C15 C16 H16 121.00 no
N6 C24 C25 121.3(18) yes
N6 C26 C27 116.1(11) yes
N6 C28 C29 141(3) yes
N6 C24 H24A 107.00 no
N6 C24 H24B 107.00 no
C25 C24 H24A 107.00 no
C25 C24 H24B 107.00 no
H24A C24 H24B 107.00 no
C24 C25 H25A 109.00 no
C24 C25 H25B 109.00 no
C24 C25 H25C 109.00 no
H25A C25 H25B 110.00 no
H25A C25 H25C 110.00 no
H25B C25 H25C 110.00 no
N6 C26 H26A 122.00 no
N6 C26 H26B 106.00 no
C27 C26 H26A 122.00 no
C27 C26 H26B 103.00 no
H26A C26 H26B 62.00 no
C26 C27 H27A 109.00 no
C26 C27 H27B 109.00 no
C26 C27 H27C 110.00 no
H27A C27 H27B 109.00 no
H27A C27 H27C 109.00 no
H27B C27 H27C 109.00 no
N6 C28 H28A 119.00 no
N6 C28 H28B 109.00 no
C29 C28 H28A 99.00 no
C29 C28 H28B 110.00 no
H28A C28 H28B 16.00 no
C28 C29 H29A 110.00 no
C28 C29 H29B 109.00 no
C28 C29 H29C 109.00 no
H29A C29 H29B 109.00 no
H29A C29 H29C 109.00 no
H29B C29 H29C 109.00 no

loop_
_geom_bond_atom_site_label_1
_geom_bond_atom_site_label_2
_geom_bond_distance
_geom_bond_publ_flag
O1 C1 1.228(6) yes
O2 C11 1.206(6) yes
N1 C11 1.350(6) yes
N1 C17 1.401(6) yes
N2 C10 1.470(6) yes
N2 C18 1.341(6) yes
N3 C20 1.152(9) yes
N4 C21 1.137(9) yes
N5 C23 1.139(10) yes
N1 H1A 0.8600 no
N2 H2A 0.9300 no
N6 C26 1.484(16) yes
N6 C28 1.16(3) yes
N6 C24 1.40(2) yes
N6 H6A 0.8200 no
C1 C9 1.443(7) no
C1 C2 1.501(7) no
C2 C7 1.396(7) no
C2 C3 1.375(8) no
C3 C4 1.397(9) no
C4 C5 1.378(10) no
C5 C6 1.386(9) no
C6 C7 1.377(8) no
C7 C8 1.484(7) no
C8 C9 1.379(7) no
C8 C19 1.425(7) no
C9 C10 1.498(7) no
C10 C11 1.566(7) no
C10 C12 1.524(6) no
C12 C17 1.398(7) no
C12 C13 1.375(7) no
C13 C14 1.389(8) no
C14 C15 1.382(10) no
C15 C16 1.379(8) no
C16 C17 1.376(7) no
C18 C22 1.419(7) no
C18 C19 1.431(7) no
C19 C20 1.418(8) no
C21 C22 1.417(8) no
C22 C23 1.403(9) no
C3 H3 0.9300 no
C4 H4 0.9300 no
C5 H5 0.9300 no
C6 H6 0.9300 no
C13 H13 0.9300 no
C14 H14 0.9300 no
C15 H15 0.9300 no
C16 H16 0.9300 no
C24 C25 1.45(3) no
C26 C27 1.39(2) no
C28 C29 1.45(3) no
C24 H24A 0.9700 no
C24 H24B 0.9700 no
C25 H25A 0.9600 no
C25 H25B 0.9600 no
C25 H25C 0.9600 no
C26 H26A 0.9300 no
C26 H26B 1.0800 no
C27 H27A 0.9600 no
C27 H27B 0.9600 no
C27 H27C 0.9600 no
C28 H28A 1.0800 no
C28 H28B 0.9300 no
C29 H29A 0.9600 no
C29 H29B 0.9600 no
C29 H29C 0.9600 no

loop_
_geom_contact_atom_site_label_1
_geom_contact_atom_site_label_2
_geom_contact_distance
_geom_contact_site_symmetry_2
_geom_contact_publ_flag
O1 C12 3.207(6) . no
O1 N1 2.856(6) 2_567 no
O2 C24 3.25(2) 2_457 no
O2 N2 2.993(6) . no
O2 C15 3.203(7) 1_455 no
O1 H1A 2.0200 2_567 no
O1 H28B 2.8900 1_665 no
O1 H28A 2.8200 1_665 no
O2 H15 2.4700 1_455 no
O2 H24A 2.3400 2_457 no
O2 H28A 2.8500 2_457 no
N1 O1 2.856(6) 2_567 no
N1 N1 3.059(7) 2_567 no
N1 N4 3.236(8) 2_557 no
N1 C17 3.374(7) 2_567 no
N2 O2 2.993(6) . no
N2 N4 2.999(8) 2_557 no
N3 C23 3.264(9) . no
N4 C17 3.189(8) 2_557 no
N4 C10 3.371(8) 2_557 no
N4 C11 3.261(8) 2_557 no
N4 C12 3.221(8) 2_557 no
N4 N4 3.090(9) 2_557 no
N4 N1 3.236(8) 2_557 no
N4 N2 2.999(8) 2_557 no
N5 N6 3.037(14) . no
N5 C20 3.305(10) . no
N6 N5 3.037(14) . no
N1 H1A 2.8900 2_567 no
N3 H26B 2.8100 . no
N3 H6 2.7400 . no
N4 H2A 2.3300 2_557 no
N4 H24B 2.9200 1_655 no
N4 H2A 2.7900 . no
N5 H6A 2.2600 . no
N5 H27C 2.8200 2_456 no
C6 C20 3.180(9) . no
C10 N4 3.371(8) 2_557 no
C11 N4 3.261(8) 2_557 no
C12 N4 3.221(8) 2_557 no
C12 O1 3.207(6) . no
C15 O2 3.203(7) 1_655 no
C17 N4 3.189(8) 2_557 no
C17 N1 3.374(7) 2_567 no
C20 N5 3.305(10) . no
C20 C6 3.180(9) . no
C20 C23 2.861(9) . no
C23 C20 2.861(9) . no
C23 N3 3.264(9) . no
C24 O2 3.25(2) 2_457 no
C1 H1A 3.0100 2_567 no
C4 H29B 2.9500 1_565 no
C11 H24A 3.0000 2_457 no
C13 H5 3.0800 2_566 no
C13 H2A 3.0700 . no
C17 H1A 3.0000 2_567 no
C19 H14 3.0200 1_455 no
C20 H6 2.6500 . no
C20 H14 2.9200 1_455 no
C21 H2A 2.3500 . no
C21 H24B 3.0200 1_655 no
C21 H27A 3.0300 1_655 no
C22 H27A 2.9600 1_655 no
C23 H25B 2.8700 . no
C23 H6A 2.9000 . no
C23 H27A 3.0700 1_655 no
C24 H27A 2.6500 . no
C27 H28B 2.7800 . no
C27 H24B 2.4700 . no
C27 H28A 3.0800 . no
C28 H27B 2.7000 . no
C29 H24A 2.8100 . no
H1A O1 2.0200 2_567 no
H1A N1 2.8900 2_567 no
H1A C1 3.0100 2_567 no
H1A C17 3.0000 2_567 no
H2A N4 2.7900 . no
H2A C13 3.0700 . no
H2A C21 2.3500 . no
H2A N4 2.3300 2_557 no
H3 H27B 2.5600 1_665 no
H5 H13 2.5000 2_566 no
H5 C13 3.0800 2_566 no
H6 C20 2.6500 . no
H6 N3 2.7400 . no
H6A H25B 2.1700 . no
H6A N5 2.2600 . no
H6A C23 2.9000 . no
H13 H5 2.5000 2_566 no
H14 C20 2.9200 1_655 no
H14 C19 3.0200 1_655 no
H15 O2 2.4700 1_655 no
H24A C29 2.8100 . no
H24A H28A 1.4100 . no
H24A H28B 1.5000 . no
H24A O2 2.3400 2_457 no
H24A C11 3.0000 2_457 no
H24B N4 2.9200 1_455 no
H24B C21 3.0200 1_455 no
H24B C27 2.4700 . no
H24B H26B 2.5400 . no
H24B H27A 1.9200 . no
H24B H28A 2.1700 . no
H24B H28B 2.0500 . no
H25B C23 2.8700 . no
H25B H6A 2.1700 . no
H26A H26A 2.2500 2_456 no
H26B N3 2.8100 . no
H26B H24B 2.5400 . no
H27A C21 3.0300 1_455 no
H27A C22 2.9600 1_455 no
H27A C23 3.0700 1_455 no
H27A C24 2.6500 . no
H27A H24B 1.9200 . no
H27B C28 2.7000 . no
H27B H3 2.5600 1_445 no
H27B H28B 2.4600 . no
H27C N5 2.8200 2_456 no
H28A O1 2.8200 1_445 no
H28A C27 3.0800 . no
H28A H24A 1.4100 . no
H28A H24B 2.1700 . no
H28A O2 2.8500 2_457 no
H28B O1 2.8900 1_445 no
H28B C27 2.7800 . no
H28B H24A 1.5000 . no
H28B H24B 2.0500 . no
H28B H27B 2.4600 . no
H29B C4 2.9500 1_545 no

loop_
_geom_hbond_atom_site_label_D
_geom_hbond_atom_site_label_H
_geom_hbond_atom_site_label_A
_geom_hbond_distance_DH
_geom_hbond_distance_HA
_geom_hbond_distance_DA
_geom_hbond_angle_DHA
_geom_hbond_site_symmetry_A
_geom_hbond_publ_flag
N1 H1A O1 0.8600 2.0200 2.856(6) 162.00 2_567 yes
N2 H2A N4 0.9300 2.3300 2.999(8) 129.00 2_557 yes
N6 H6A N5 0.8200 2.2600 3.037(14) 158.00 . yes
C15 H15 O2 0.9300 2.4700 3.203(7) 136.00 1_655 yes
C24 H24A O2 0.9700 2.3400 3.25(2) 156.00 2_457 yes

loop_
_geom_torsion_atom_site_label_1
_geom_torsion_atom_site_label_2
_geom_torsion_atom_site_label_3
_geom_torsion_atom_site_label_4
_geom_torsion
_geom_torsion_publ_flag
C17 N1 C11 C10 -6.0(6) no
C11 N1 C17 C12 2.1(6) no
C11 N1 C17 C16 -174.9(5) no
C17 N1 C11 O2 175.0(5) no
C18 N2 C10 C12 -153.5(5) no
C10 N2 C18 C19 14.6(7) no
C10 N2 C18 C22 -167.8(4) no
C18 N2 C10 C9 -25.2(6) no
C18 N2 C10 C11 95.0(5) no
C26 N6 C28 C29 102(5) no
C28 N6 C26 C27 55(3) no
C24 N6 C28 C29 -135(5) no
C24 N6 C26 C27 -55(2) no
C28 N6 C24 C25 134(3) no
C26 N6 C24 C25 -99(2) no
C9 C1 C2 C7 1.3(6) no
C2 C1 C9 C10 -172.2(5) no
O1 C1 C9 C10 5.0(9) no
O1 C1 C2 C7 -175.9(5) no
O1 C1 C2 C3 1.7(9) no
C9 C1 C2 C3 178.9(6) no
C2 C1 C9 C8 -0.7(6) no
O1 C1 C9 C8 176.4(5) no
C1 C2 C7 C8 -1.3(6) no
C3 C2 C7 C6 2.0(8) no
C1 C2 C7 C6 179.9(5) no
C1 C2 C3 C4 -178.4(6) no
C3 C2 C7 C8 -179.2(5) no
C7 C2 C3 C4 -1.1(9) no
C2 C3 C4 C5 0.7(10) no
C3 C4 C5 C6 -1.2(10) no
C4 C5 C6 C7 2.1(9) no
C5 C6 C7 C8 179.1(6) no
C5 C6 C7 C2 -2.5(8) no
C2 C7 C8 C19 179.4(5) no
C2 C7 C8 C9 0.9(6) no
C6 C7 C8 C9 179.5(6) no
C6 C7 C8 C19 -2.1(9) no
C7 C8 C19 C18 175.2(5) no
C19 C8 C9 C10 -6.5(7) no
C7 C8 C9 C1 -0.1(6) no
C9 C8 C19 C20 164.8(5) no
C19 C8 C9 C1 -178.7(4) no
C9 C8 C19 C18 -6.5(7) no
C7 C8 C19 C20 -13.5(8) no
C7 C8 C9 C10 172.1(4) no
C1 C9 C10 C12 -43.6(7) no
C1 C9 C10 C11 70.7(6) no
C8 C9 C10 N2 20.3(6) no
C8 C9 C10 C11 -99.8(5) no
C1 C9 C10 N2 -169.2(5) no
C8 C9 C10 C12 145.9(5) no
C9 C10 C11 O2 63.4(6) no
C9 C10 C11 N1 -115.6(4) no
N2 C10 C11 N1 124.5(4) no
N2 C10 C12 C13 55.6(7) no
N2 C10 C12 C17 -122.5(4) no
N2 C10 C11 O2 -56.5(6) no
C12 C10 C11 O2 -173.8(5) no
C12 C10 C11 N1 7.2(5) no
C9 C10 C12 C13 -69.3(7) no
C11 C10 C12 C17 -6.0(5) no
C9 C10 C12 C17 112.7(5) no
C11 C10 C12 C13 172.0(6) no
C17 C12 C13 C14 -1.1(8) no
C13 C12 C17 N1 -175.3(5) no
C10 C12 C17 N1 3.0(6) no
C10 C12 C17 C16 -179.8(5) no
C10 C12 C13 C14 -178.9(6) no
C13 C12 C17 C16 1.9(8) no
C12 C13 C14 C15 -1.8(10) no
C13 C14 C15 C16 4.1(11) no
C14 C15 C16 C17 -3.2(10) no
C15 C16 C17 C12 0.3(8) no
C15 C16 C17 N1 176.9(6) no
N2 C18 C19 C8 2.9(7) no
C19 C18 C22 C23 16.8(8) no
N2 C18 C19 C20 -168.3(5) no
C22 C18 C19 C8 -174.5(5) no
C22 C18 C19 C20 14.3(8) no
N2 C18 C22 C21 11.6(7) no
N2 C18 C22 C23 -160.7(5) no
C19 C18 C22 C21 -170.9(5) no
